data_4084424
loop_
_publ_author_name
'He, Jianyun'
'Liu, Zhanxiong'
'Du, Gaixia'
'Fu, Yinxia'
'Zhang, Shaowen'
'Li, Xiaofang'

_publ_section_title
;
 Chiral Palladium(II) and Nickel(II) Complexes withC2-Symmetrical
 Tridentate Bis(oxazoline) Ligands: Synthesis, Characterization, and
 Catalytic Norbornene Polymerization
;
_journal_issue 21
_journal_name_full Organometallics
_journal_page_first 6103
_journal_paper_doi 10.1021/om5007616
_journal_volume 33
_journal_year 2014
_chemical_absolute_configuration rm
_chemical_formula_sum 'C36 H36 Cl N3 O3.5 Pd'
_chemical_formula_weight 708.53
_chemical_name_systematic
; 
 ? 
;
_space_group_IT_number 5
_symmetry_cell_setting monoclinic
_symmetry_space_group_name_Hall 'C 2y'
_symmetry_space_group_name_H-M 'C 1 2 1'
_atom_sites_solution_hydrogens geom
_atom_sites_solution_primary direct
_atom_sites_solution_secondary difmap
_audit_creation_method SHELXL-97
_cell_angle_alpha 90.00
_cell_angle_beta 92.614(3)
_cell_angle_gamma 90.00
_cell_formula_units_Z 8
_cell_length_a 27.0319(10)
_cell_length_b 11.1259(3)
_cell_length_c 22.0484(8)
_cell_measurement_temperature 173(2)
_cell_volume 6624.2(4)
_computing_cell_refinement 'Bruker FRAMBO'
_computing_data_collection 'Bruker FRAMBO'
_computing_data_reduction 'Bruker SAINT'
_computing_molecular_graphics 'Bruker SHELXTL'
_computing_publication_material 'Bruker SHELXTL'
_computing_structure_refinement 'SHELXL-97 (Sheldrick, 1997)'
_computing_structure_solution 'SHELXS-97 (Sheldrick, 1990)'
_diffrn_ambient_temperature 173(2)
_diffrn_measured_fraction_theta_full 0.998
_diffrn_measured_fraction_theta_max 0.998
_diffrn_measurement_device_type 'multiwire proportional'
_diffrn_measurement_method 'phi and omega scans'
_diffrn_radiation_monochromator graphite
_diffrn_radiation_source 'fine-focus sealed tube'
_diffrn_radiation_type MoK\a
_diffrn_radiation_wavelength 0.71073
_diffrn_reflns_av_R_equivalents 0.0420
_diffrn_reflns_av_sigmaI/netI 0.0647
_diffrn_reflns_limit_h_max 32
_diffrn_reflns_limit_h_min -32
_diffrn_reflns_limit_k_max 11
_diffrn_reflns_limit_k_min -13
_diffrn_reflns_limit_l_max 22
_diffrn_reflns_limit_l_min -26
_diffrn_reflns_number 21038
_diffrn_reflns_theta_full 25.02
_diffrn_reflns_theta_max 25.02
_diffrn_reflns_theta_min 2.73
_exptl_absorpt_coefficient_mu 0.682
_exptl_absorpt_correction_T_max 0.7627
_exptl_absorpt_correction_T_min 0.7489
_exptl_absorpt_correction_type multi-scan
_exptl_absorpt_process_details SADABS
_exptl_crystal_density_diffrn 1.421
_exptl_crystal_density_method 'not measured'
_exptl_crystal_F_000 2912
_exptl_crystal_size_max 0.45
_exptl_crystal_size_mid 0.43
_exptl_crystal_size_min 0.42
_refine_diff_density_max 0.491
_refine_diff_density_min -0.458
_refine_diff_density_rms 0.080
_refine_ls_abs_structure_details 'Flack H D (1983), Acta Cryst. A39, 876-881'
_refine_ls_abs_structure_Flack 0.00(3)
_refine_ls_extinction_method none
_refine_ls_goodness_of_fit_ref 1.032
_refine_ls_hydrogen_treatment constr
_refine_ls_matrix_type full
_refine_ls_number_parameters 790
_refine_ls_number_reflns 10188
_refine_ls_number_restraints 1
_refine_ls_restrained_S_all 1.032
_refine_ls_R_factor_all 0.0671
_refine_ls_R_factor_gt 0.0484
_refine_ls_shift/su_max 0.001
_refine_ls_shift/su_mean 0.000
_refine_ls_structure_factor_coef Fsqd
_refine_ls_weighting_details 'calc w=1/[\s^2^(Fo^2^)+(0.0655P)^2^+5.1953P] where P=(Fo^2^+2Fc^2^)/3'
_refine_ls_weighting_scheme calc
_refine_ls_wR_factor_gt 0.1152
_refine_ls_wR_factor_ref 0.1266
_reflns_number_gt 8322
_reflns_number_total 10188
_reflns_threshold_expression >2sigma(I)
_cod_data_source_file om5007616_si_002.cif
_cod_data_source_block aaaa
_cod_depositor_comments
;
The following automatic conversions were performed:

'_symmetry_cell_setting' value 'Monoclinic' changed to 'monoclinic'
according to
/home/saulius/struct/COD-crude-data--automatic-downloads/rss-feeds/ACS/lib/dictionaries/cif_core.dic
dictionary named 'cif_core.dic' version 2.4.2 from
2011-04-26.

'_refine_ls_hydrogen_treatment' value 'Constr' changed
to 'constr' according to
/home/saulius/struct/COD-crude-data--automatic-downloads/rss-feeds/ACS/lib/dictionaries/cif_core.dic
dictionary named 'cif_core.dic' version 2.4.2 from 2011-04-26.

Automatic conversion script
Id: cif_fix_values 2281 2013-09-26 08:29:07Z andrius 

 Adding full bibliography for 4084424--4084425.cif.
;
_cod_original_sg_symbol_H-M C2
_cod_original_formula_sum 'C36 H36 Cl N3 O3.50 Pd'
_cod_database_code 4084424

loop_
_symmetry_equiv_pos_as_xyz
'x, y, z'
'-x, y, -z'
'x+1/2, y+1/2, z'
'-x+1/2, y+1/2, -z'

loop_
_atom_site_label
_atom_site_type_symbol
_atom_site_fract_x
_atom_site_fract_y
_atom_site_fract_z
_atom_site_U_iso_or_equiv
_atom_site_adp_type
_atom_site_occupancy
_atom_site_symmetry_multiplicity
_atom_site_calc_flag
_atom_site_refinement_flags
Pd1 Pd 0.33336(2) 0.93130(4) 0.14510(2) 0.04096(15) Uani 1 1 d .
Pd2 Pd 0.365674(19) 1.00714(4) 0.44083(2) 0.03825(15) Uani 1 1 d .
Cl1 Cl 0.36097(8) 1.12003(16) 0.17707(10) 0.0561(5) Uani 1 1 d .
Cl2 Cl 0.34248(8) 1.19849(16) 0.40769(10) 0.0547(5) Uani 1 1 d .
N1 N 0.3650(2) 0.9517(7) 0.0656(3) 0.0544(18) Uani 1 1 d .
N2 N 0.3067(3) 0.7734(6) 0.1143(3) 0.0542(17) Uani 1 1 d .
N3 N 0.3037(2) 0.8983(5) 0.2247(3) 0.0438(16) Uani 1 1 d .
N4 N 0.4095(2) 0.9860(6) 0.3706(3) 0.0467(16) Uani 1 1 d .
N5 N 0.3866(2) 0.8441(5) 0.4708(3) 0.0441(15) Uani 1 1 d .
N6 N 0.32213(19) 1.0177(6) 0.5117(3) 0.0389(13) Uani 1 1 d .
O1 O 0.3756(2) 0.9301(7) -0.0332(2) 0.0739(16) Uani 1 1 d .
O2 O 0.2779(2) 0.7865(5) 0.3014(3) 0.0602(15) Uani 1 1 d .
O3 O 0.4491(2) 0.8840(6) 0.3012(3) 0.0653(17) Uani 1 1 d .
O4 O 0.3002(2) 0.9886(5) 0.6068(2) 0.0575(15) Uani 1 1 d .
O5 O 0.3412(7) 0.2086(18) 0.8120(9) 0.215(7) Uani 1 1 d .
O6 O 0.3782(11) 0.345(2) 0.9710(14) 0.261(11) Uani 1 1 d .
O7 O 0.5367(9) 0.464(3) 0.1928(15) 0.318(13) Uani 1 1 d .
C1 C 0.4557(3) 0.9535(10) 0.0881(4) 0.089(3) Uani 1 1 d G
C2 C 0.4891(4) 1.0123(9) 0.1276(4) 0.117(4) Uani 1 1 d G
H2 H 0.4848 1.0952 0.1362 0.140 Uiso 1 1 calc R
C3 C 0.5289(3) 0.9499(13) 0.1545(4) 0.122(5) Uani 1 1 d G
H3 H 0.5517 0.9901 0.1815 0.147 Uiso 1 1 calc R
C4 C 0.5352(3) 0.8285(13) 0.1420(5) 0.148(6) Uani 1 1 d G
H4 H 0.5623 0.7858 0.1604 0.178 Uiso 1 1 calc R
C5 C 0.5018(4) 0.7697(9) 0.1024(6) 0.160(7) Uani 1 1 d G
H5 H 0.5061 0.6868 0.0939 0.192 Uiso 1 1 calc R
C6 C 0.4620(4) 0.8322(10) 0.0755(4) 0.124(5) Uani 1 1 d G
H6 H 0.4392 0.7920 0.0485 0.149 Uiso 1 1 calc R
C7 C 0.4121(3) 1.0170(10) 0.0560(4) 0.065(2) Uani 1 1 d .
H7 H 0.4097 1.1013 0.0714 0.079 Uiso 1 1 calc R
C8 C 0.4132(4) 1.0176(11) -0.0125(4) 0.078(3) Uani 1 1 d .
H8A H 0.4052 1.0985 -0.0288 0.094 Uiso 1 1 calc R
H8B H 0.4463 0.9939 -0.0258 0.094 Uiso 1 1 calc R
C9 C 0.3494(3) 0.9037(8) 0.0156(4) 0.060(2) Uani 1 1 d .
C10 C 0.3079(3) 0.8257(7) 0.0062(4) 0.057(2) Uani 1 1 d .
C11 C 0.2882(4) 0.8074(9) -0.0539(4) 0.070(2) Uani 1 1 d .
H11 H 0.3022 0.8491 -0.0866 0.084 Uiso 1 1 calc R
C12 C 0.2500(4) 0.7316(10) -0.0652(5) 0.081(3) Uani 1 1 d .
H12 H 0.2365 0.7216 -0.1055 0.098 Uiso 1 1 calc R
C13 C 0.2307(4) 0.6688(10) -0.0181(5) 0.081(3) Uani 1 1 d .
H13 H 0.2046 0.6131 -0.0265 0.097 Uiso 1 1 calc R
C14 C 0.2480(4) 0.6844(9) 0.0403(5) 0.069(3) Uani 1 1 d .
H14 H 0.2325 0.6429 0.0720 0.083 Uiso 1 1 calc R
C15 C 0.2890(3) 0.7618(7) 0.0550(4) 0.055(2) Uani 1 1 d .
C16 C 0.3085(3) 0.6722(7) 0.1523(4) 0.0519(19) Uani 1 1 d .
C17 C 0.3171(3) 0.5567(8) 0.1277(4) 0.067(2) Uani 1 1 d .
H17 H 0.3204 0.5488 0.0852 0.081 Uiso 1 1 calc R
C18 C 0.3207(4) 0.4558(8) 0.1638(5) 0.074(3) Uani 1 1 d .
H18 H 0.3277 0.3800 0.1463 0.089 Uiso 1 1 calc R
C19 C 0.3143(4) 0.4648(8) 0.2251(5) 0.075(3) Uani 1 1 d .
H19 H 0.3157 0.3945 0.2496 0.090 Uiso 1 1 calc R
C20 C 0.3060(3) 0.5735(8) 0.2509(4) 0.062(2) Uani 1 1 d .
H20 H 0.3018 0.5785 0.2934 0.074 Uiso 1 1 calc R
C21 C 0.3034(3) 0.6797(7) 0.2150(4) 0.0523(19) Uani 1 1 d .
C22 C 0.2958(3) 0.7922(7) 0.2449(4) 0.0488(19) Uani 1 1 d .
C23 C 0.2747(3) 0.9075(7) 0.3232(4) 0.055(2) Uani 1 1 d .
H23A H 0.2969 0.9188 0.3597 0.066 Uiso 1 1 calc R
H23B H 0.2404 0.9261 0.3339 0.066 Uiso 1 1 calc R
C24 C 0.2905(3) 0.9890(7) 0.2718(3) 0.0474(18) Uani 1 1 d .
H24 H 0.3203 1.0371 0.2851 0.057 Uiso 1 1 calc R
C25 C 0.2490(3) 1.0714(7) 0.2489(4) 0.0514(19) Uani 1 1 d .
C26 C 0.2102(4) 1.0379(9) 0.2118(5) 0.077(3) Uani 1 1 d .
H26 H 0.2096 0.9596 0.1946 0.093 Uiso 1 1 calc R
C27 C 0.1714(5) 1.1166(12) 0.1984(6) 0.104(4) Uani 1 1 d .
H27 H 0.1437 1.0912 0.1734 0.125 Uiso 1 1 calc R
C28 C 0.1730(4) 1.2299(11) 0.2210(6) 0.089(3) Uani 1 1 d .
H28 H 0.1465 1.2834 0.2113 0.106 Uiso 1 1 calc R
C29 C 0.2105(4) 1.2678(9) 0.2563(5) 0.078(3) Uani 1 1 d .
H29 H 0.2115 1.3484 0.2706 0.094 Uiso 1 1 calc R
C30 C 0.2484(3) 1.1884(8) 0.2721(4) 0.065(2) Uani 1 1 d .
H30 H 0.2746 1.2140 0.2993 0.078 Uiso 1 1 calc R
C31 C 0.4732(3) 1.1472(7) 0.3762(4) 0.056(2) Uani 1 1 d .
C32 C 0.4742(4) 1.2707(9) 0.3785(5) 0.078(3) Uani 1 1 d .
H32 H 0.4496 1.3142 0.3556 0.093 Uiso 1 1 calc R
C33 C 0.5093(5) 1.3346(12) 0.4127(6) 0.102(4) Uani 1 1 d .
H33 H 0.5089 1.4199 0.4129 0.122 Uiso 1 1 calc R
C34 C 0.5446(4) 1.2729(12) 0.4461(6) 0.088(3) Uani 1 1 d .
H34 H 0.5689 1.3153 0.4701 0.106 Uiso 1 1 calc R
C35 C 0.5451(4) 1.1528(11) 0.4450(5) 0.082(3) Uani 1 1 d .
H35 H 0.5701 1.1108 0.4681 0.099 Uiso 1 1 calc R
C36 C 0.5093(3) 1.0871(9) 0.4106(4) 0.066(2) Uani 1 1 d .
H36 H 0.5101 1.0017 0.4109 0.079 Uiso 1 1 calc R
C37 C 0.4355(3) 1.0829(8) 0.3377(4) 0.058(2) Uani 1 1 d .
H37 H 0.4107 1.1416 0.3202 0.069 Uiso 1 1 calc R
C38 C 0.4581(3) 1.0091(10) 0.2855(4) 0.066(2) Uani 1 1 d .
H38A H 0.4417 1.0295 0.2458 0.079 Uiso 1 1 calc R
H38B H 0.4941 1.0250 0.2836 0.079 Uiso 1 1 calc R
C39 C 0.4217(3) 0.8833(8) 0.3494(4) 0.051(2) Uani 1 1 d .
C40 C 0.4071(3) 0.7646(7) 0.3722(4) 0.0484(19) Uani 1 1 d .
C41 C 0.4111(3) 0.6651(9) 0.3335(4) 0.067(2) Uani 1 1 d .
H41 H 0.4216 0.6764 0.2933 0.081 Uiso 1 1 calc R
C42 C 0.4000(4) 0.5516(8) 0.3532(5) 0.070(3) Uani 1 1 d .
H42 H 0.4024 0.4846 0.3268 0.084 Uiso 1 1 calc R
C43 C 0.3854(3) 0.5361(7) 0.4111(4) 0.064(2) Uani 1 1 d .
H43 H 0.3783 0.4574 0.4250 0.077 Uiso 1 1 calc R
C44 C 0.3808(3) 0.6305(7) 0.4491(4) 0.053(2) Uani 1 1 d .
H44 H 0.3701 0.6168 0.4890 0.064 Uiso 1 1 calc R
C45 C 0.3917(3) 0.7488(6) 0.4310(3) 0.0448(18) Uani 1 1 d .
C46 C 0.3989(3) 0.8288(6) 0.5320(3) 0.0436(17) Uani 1 1 d .
C47 C 0.4388(3) 0.7543(7) 0.5513(4) 0.054(2) Uani 1 1 d .
H47 H 0.4571 0.7132 0.5219 0.065 Uiso 1 1 calc R
C48 C 0.4517(3) 0.7402(8) 0.6121(4) 0.058(2) Uani 1 1 d .
H48 H 0.4788 0.6898 0.6239 0.069 Uiso 1 1 calc R
C49 C 0.4260(3) 0.7975(8) 0.6558(4) 0.061(2) Uani 1 1 d .
H49 H 0.4349 0.7862 0.6976 0.073 Uiso 1 1 calc R
C50 C 0.3881(3) 0.8700(7) 0.6389(4) 0.0527(19) Uani 1 1 d .
H50 H 0.3710 0.9110 0.6694 0.063 Uiso 1 1 calc R
C51 C 0.3730(3) 0.8873(6) 0.5784(3) 0.0462(18) Uani 1 1 d .
C52 C 0.3317(3) 0.9664(6) 0.5633(3) 0.0439(19) Uani 1 1 d .
C53 C 0.2657(3) 1.0778(8) 0.5831(4) 0.061(2) Uani 1 1 d .
H53A H 0.2715 1.1560 0.6036 0.073 Uiso 1 1 calc R
H53B H 0.2312 1.0523 0.5891 0.073 Uiso 1 1 calc R
C54 C 0.2752(3) 1.0877(7) 0.5152(3) 0.0488(19) Uani 1 1 d .
H54 H 0.2820 1.1737 0.5053 0.059 Uiso 1 1 calc R
C55 C 0.2333(2) 1.0422(6) 0.4729(3) 0.0404(17) Uani 1 1 d .
C56 C 0.2123(3) 0.9293(8) 0.4819(4) 0.0519(18) Uani 1 1 d .
H56 H 0.2256 0.8791 0.5135 0.062 Uiso 1 1 calc R
C57 C 0.1733(3) 0.8898(7) 0.4463(4) 0.061(2) Uani 1 1 d .
H57 H 0.1598 0.8122 0.4525 0.073 Uiso 1 1 calc R
C58 C 0.1532(3) 0.9649(8) 0.4004(4) 0.062(2) Uani 1 1 d .
H58 H 0.1252 0.9392 0.3762 0.074 Uiso 1 1 calc R
C59 C 0.1736(3) 1.0735(8) 0.3905(4) 0.058(2) Uani 1 1 d .
H59 H 0.1603 1.1231 0.3588 0.069 Uiso 1 1 calc R
C60 C 0.2139(3) 1.1133(7) 0.4265(4) 0.051(2) Uani 1 1 d .
H60 H 0.2282 1.1897 0.4190 0.061 Uiso 1 1 calc R
C61 C 0.3388(8) 0.081(2) 0.8053(11) 0.170(7) Uani 1 1 d .
C62 C 0.3710(7) 0.0531(15) 0.7610(9) 0.131(5) Uani 1 1 d .
C63 C 0.3802(9) 0.152(2) 0.7256(11) 0.177(8) Uani 1 1 d .
C64 C 0.3525(9) 0.241(2) 0.7492(13) 0.178(8) Uani 1 1 d .
C65 C 0.4158(17) 0.362(4) 0.997(2) 0.273(19) Uani 1 1 d .
C66 C 0.4284(14) 0.496(4) 0.9942(19) 0.302(18) Uani 1 1 d .
C67 C 0.3855(15) 0.544(3) 0.9659(17) 0.260(15) Uani 1 1 d .
C68 C 0.3521(11) 0.442(4) 0.9570(16) 0.263(14) Uani 1 1 d .
C69 C 0.5059(18) 0.516(3) 0.2362(18) 0.264(15) Uani 1 1 d .
C70 C 0.4620(16) 0.509(5) 0.190(2) 0.273(16) Uani 1 1 d .
C71 C 0.4603(18) 0.391(5) 0.179(3) 0.30(2) Uani 1 1 d .
C72 C 0.500(2) 0.341(4) 0.198(2) 0.30(2) Uani 1 1 d .

loop_
_atom_site_aniso_label
_atom_site_aniso_U_11
_atom_site_aniso_U_22
_atom_site_aniso_U_33
_atom_site_aniso_U_23
_atom_site_aniso_U_13
_atom_site_aniso_U_12
Pd1 0.0400(3) 0.0436(3) 0.0396(3) -0.0004(3) 0.0054(2) -0.0027(3)
Pd2 0.0326(3) 0.0430(3) 0.0396(3) -0.0024(3) 0.0057(2) 0.0003(3)
Cl1 0.0636(13) 0.0484(10) 0.0569(13) -0.0050(9) 0.0077(10) -0.0114(9)
Cl2 0.0528(12) 0.0472(10) 0.0650(14) 0.0041(9) 0.0121(10) 0.0047(9)
N1 0.052(4) 0.072(5) 0.039(4) 0.006(3) 0.004(3) 0.000(4)
N2 0.055(4) 0.059(4) 0.050(4) -0.008(3) 0.002(3) -0.005(3)
N3 0.045(4) 0.046(4) 0.041(4) 0.003(3) 0.006(3) -0.007(3)
N4 0.040(3) 0.058(4) 0.043(4) 0.005(3) 0.007(3) 0.011(3)
N5 0.046(4) 0.047(3) 0.040(4) -0.001(3) 0.008(3) 0.002(3)
N6 0.031(3) 0.043(3) 0.043(4) -0.003(3) 0.006(2) -0.003(3)
O1 0.079(4) 0.100(4) 0.044(3) 0.002(3) 0.012(3) -0.007(4)
O2 0.064(4) 0.063(3) 0.055(4) 0.010(3) 0.015(3) 0.003(3)
O3 0.060(4) 0.086(4) 0.051(4) -0.001(3) 0.013(3) 0.022(3)
O4 0.058(3) 0.071(4) 0.046(3) -0.005(3) 0.020(3) 0.004(3)
O5 0.232(17) 0.202(16) 0.214(18) -0.009(14) 0.023(14) 0.019(14)
O6 0.25(3) 0.168(17) 0.35(3) 0.060(17) -0.09(2) -0.031(19)
O7 0.23(2) 0.30(3) 0.43(4) -0.04(3) 0.04(2) 0.01(2)
C1 0.062(6) 0.127(10) 0.079(7) 0.009(7) 0.016(6) -0.018(7)
C2 0.090(9) 0.174(13) 0.087(9) 0.007(10) 0.022(7) 0.008(11)
C3 0.083(9) 0.192(16) 0.093(10) 0.004(10) 0.014(8) 0.012(10)
C4 0.112(13) 0.20(2) 0.132(15) 0.031(13) -0.021(11) -0.001(14)
C5 0.122(14) 0.187(17) 0.171(18) 0.017(15) -0.012(13) 0.015(14)
C6 0.093(10) 0.150(13) 0.126(12) 0.020(10) -0.022(9) 0.010(10)
C7 0.057(5) 0.084(6) 0.057(5) 0.011(5) 0.016(4) -0.011(5)
C8 0.079(6) 0.100(7) 0.056(6) 0.013(6) 0.019(5) -0.010(7)
C9 0.061(5) 0.074(6) 0.046(5) 0.002(4) 0.012(4) 0.003(5)
C10 0.062(5) 0.062(5) 0.046(5) -0.003(4) -0.001(4) 0.005(4)
C11 0.076(6) 0.081(6) 0.053(6) -0.005(5) -0.012(5) 0.003(6)
C12 0.084(7) 0.091(7) 0.066(7) -0.007(6) -0.030(6) 0.004(6)
C13 0.076(7) 0.083(7) 0.082(8) -0.010(6) -0.020(6) -0.019(6)
C14 0.073(7) 0.068(6) 0.065(7) -0.006(5) -0.008(5) -0.014(5)
C15 0.053(5) 0.058(5) 0.053(5) -0.015(4) -0.008(4) -0.004(4)
C16 0.049(5) 0.053(4) 0.054(5) -0.003(4) 0.000(4) 0.000(4)
C17 0.075(6) 0.060(5) 0.066(6) -0.012(4) -0.005(5) 0.002(5)
C18 0.082(7) 0.055(6) 0.086(8) -0.006(5) 0.002(6) -0.004(5)
C19 0.078(7) 0.059(6) 0.087(8) 0.021(5) -0.002(6) -0.003(4)
C20 0.061(6) 0.059(5) 0.066(6) 0.008(4) 0.004(5) 0.001(4)
C21 0.052(5) 0.048(4) 0.057(5) 0.005(4) 0.002(4) -0.006(4)
C22 0.043(5) 0.054(5) 0.049(5) 0.002(4) 0.002(4) -0.005(4)
C23 0.053(5) 0.067(6) 0.047(5) 0.001(4) 0.010(4) 0.001(4)
C24 0.042(4) 0.054(4) 0.046(4) -0.008(4) 0.003(3) -0.006(4)
C25 0.048(5) 0.059(5) 0.048(5) -0.001(4) 0.001(4) 0.001(4)
C26 0.071(6) 0.076(6) 0.083(7) -0.009(5) -0.017(5) 0.013(5)
C27 0.083(8) 0.115(10) 0.111(10) -0.015(8) -0.033(7) 0.012(8)
C28 0.075(8) 0.095(8) 0.096(9) 0.013(7) 0.000(7) 0.027(7)
C29 0.077(7) 0.072(6) 0.086(8) 0.002(5) 0.013(6) 0.009(6)
C30 0.059(5) 0.066(5) 0.071(6) 0.002(4) 0.001(5) 0.006(5)
C31 0.043(5) 0.061(5) 0.065(6) 0.016(4) 0.019(4) 0.009(4)
C32 0.058(6) 0.073(6) 0.100(8) 0.026(5) -0.007(6) 0.001(5)
C33 0.088(8) 0.090(8) 0.128(11) 0.002(7) 0.002(8) -0.014(8)
C34 0.055(6) 0.100(9) 0.110(10) 0.002(7) 0.003(6) -0.017(6)
C35 0.053(6) 0.103(8) 0.090(8) 0.005(6) -0.013(6) 0.015(6)
C36 0.060(6) 0.070(5) 0.068(6) 0.007(5) -0.002(5) 0.012(5)
C37 0.046(5) 0.069(5) 0.058(6) 0.020(4) 0.007(4) 0.006(4)
C38 0.062(5) 0.087(6) 0.051(5) 0.016(5) 0.013(4) 0.006(6)
C39 0.042(5) 0.067(5) 0.044(5) 0.001(4) 0.004(4) 0.012(4)
C40 0.044(4) 0.056(4) 0.046(5) -0.007(4) 0.005(4) 0.012(4)
C41 0.061(6) 0.076(6) 0.064(6) -0.013(5) -0.002(5) 0.022(5)
C42 0.073(6) 0.061(6) 0.074(7) -0.020(5) -0.006(5) 0.011(5)
C43 0.064(6) 0.054(5) 0.074(7) -0.012(4) -0.003(5) 0.007(4)
C44 0.046(5) 0.053(5) 0.061(5) -0.005(4) 0.004(4) 0.000(4)
C45 0.033(4) 0.053(4) 0.049(5) -0.010(3) 0.002(3) 0.010(3)
C46 0.036(4) 0.045(4) 0.049(5) -0.003(3) 0.002(3) -0.003(3)
C47 0.041(5) 0.061(5) 0.060(6) 0.003(4) -0.002(4) -0.001(4)
C48 0.041(5) 0.068(5) 0.063(6) 0.015(4) -0.011(4) -0.003(4)
C49 0.063(6) 0.068(5) 0.051(5) 0.003(4) -0.009(5) -0.013(5)
C50 0.055(5) 0.058(4) 0.046(5) -0.006(4) 0.002(4) -0.006(4)
C51 0.043(4) 0.053(4) 0.043(4) -0.003(3) 0.002(3) -0.008(3)
C52 0.039(4) 0.054(5) 0.039(4) -0.007(3) 0.003(3) -0.005(3)
C53 0.054(5) 0.071(5) 0.057(5) -0.014(4) 0.013(4) 0.012(4)
C54 0.045(4) 0.050(4) 0.052(5) -0.008(4) 0.010(4) 0.003(4)
C55 0.033(4) 0.038(4) 0.051(5) -0.002(3) 0.012(3) 0.007(3)
C56 0.044(4) 0.050(4) 0.061(5) 0.004(4) -0.002(4) 0.004(4)
C57 0.044(5) 0.052(5) 0.085(7) 0.005(4) 0.003(5) -0.004(4)
C58 0.037(4) 0.074(6) 0.074(6) -0.008(4) 0.004(4) -0.002(4)
C59 0.047(5) 0.064(5) 0.063(6) 0.007(4) 0.009(4) 0.018(4)
C60 0.045(5) 0.050(4) 0.059(5) 0.002(4) 0.015(4) 0.006(4)
C61 0.173(19) 0.163(18) 0.17(2) -0.004(15) 0.008(16) 0.000(16)
C62 0.144(14) 0.123(13) 0.125(13) -0.004(10) 0.009(11) 0.010(10)
C63 0.19(2) 0.170(19) 0.18(2) -0.010(17) 0.014(16) 0.001(17)
C64 0.18(2) 0.18(2) 0.18(2) 0.007(17) 0.015(17) 0.013(16)
C65 0.26(4) 0.18(3) 0.37(5) 0.07(3) -0.10(4) -0.01(3)
C66 0.28(4) 0.22(3) 0.40(5) 0.04(3) -0.09(4) -0.03(3)
C67 0.25(3) 0.17(2) 0.35(4) 0.07(2) -0.10(3) 0.00(2)
C68 0.25(3) 0.18(3) 0.35(4) 0.06(3) -0.08(3) -0.02(3)
C69 0.20(3) 0.25(3) 0.34(5) -0.07(3) 0.02(3) 0.01(3)
C70 0.20(3) 0.25(4) 0.36(5) -0.05(4) 0.01(3) 0.02(4)
C71 0.22(4) 0.26(5) 0.41(6) -0.05(4) 0.00(4) 0.00(4)
C72 0.22(4) 0.26(5) 0.41(6) -0.05(4) 0.01(4) 0.01(4)

loop_
_atom_type_symbol
_atom_type_description
_atom_type_scat_dispersion_real
_atom_type_scat_dispersion_imag
_atom_type_scat_source
C C 0.0033 0.0016 'International Tables Vol C Tables 4.2.6.8 and 6.1.1.4'
H H 0.0000 0.0000 'International Tables Vol C Tables 4.2.6.8 and 6.1.1.4'
N N 0.0061 0.0033 'International Tables Vol C Tables 4.2.6.8 and 6.1.1.4'
O O 0.0106 0.0060 'International Tables Vol C Tables 4.2.6.8 and 6.1.1.4'
Cl Cl 0.1484 0.1585 'International Tables Vol C Tables 4.2.6.8 and 6.1.1.4'
Pd Pd -0.9988 1.0072 'International Tables Vol C Tables 4.2.6.8 and 6.1.1.4'

loop_
_geom_angle_atom_site_label_1
_geom_angle_atom_site_label_2
_geom_angle_atom_site_label_3
_geom_angle
N3 Pd1 N1 175.7(3)
N3 Pd1 N2 89.1(2)
N1 Pd1 N2 87.9(3)
N3 Pd1 Cl1 92.05(17)
N1 Pd1 Cl1 91.1(2)
N2 Pd1 Cl1 176.7(2)
N6 Pd2 N5 87.9(2)
N6 Pd2 N4 176.6(3)
N5 Pd2 N4 88.9(2)
N6 Pd2 Cl2 91.84(19)
N5 Pd2 Cl2 178.7(2)
N4 Pd2 Cl2 91.45(19)
C9 N1 C7 109.4(7)
C9 N1 Pd1 124.8(6)
C7 N1 Pd1 125.7(5)
C15 N2 C16 119.5(7)
C15 N2 Pd1 120.6(5)
C16 N2 Pd1 119.9(5)
C22 N3 C24 109.2(6)
C22 N3 Pd1 123.6(5)
C24 N3 Pd1 127.0(4)
C39 N4 C37 109.3(6)
C39 N4 Pd2 123.9(5)
C37 N4 Pd2 126.7(5)
C46 N5 C45 119.8(6)
C46 N5 Pd2 119.0(5)
C45 N5 Pd2 121.1(5)
C52 N6 C54 108.8(6)
C52 N6 Pd2 124.2(5)
C54 N6 Pd2 127.0(5)
C9 O1 C8 106.2(6)
C22 O2 C23 107.0(6)
C39 O3 C38 107.6(6)
C52 O4 C53 106.9(6)
C61 O5 C64 99.0(17)
C65 O6 C68 115(4)
C69 O7 C72 85(2)
C2 C1 C6 120.0
C2 C1 C7 122.7(8)
C6 C1 C7 117.3(8)
C1 C2 C3 120.0
C1 C2 H2 120.0
C3 C2 H2 120.0
C2 C3 C4 120.0
C2 C3 H3 120.0
C4 C3 H3 120.0
C5 C4 C3 120.0
C5 C4 H4 120.0
C3 C4 H4 120.0
C4 C5 C6 120.0
C4 C5 H5 120.0
C6 C5 H5 120.0
C5 C6 C1 120.0
C5 C6 H6 120.0
C1 C6 H6 120.0
N1 C7 C8 101.5(7)
N1 C7 C1 110.8(7)
C8 C7 C1 114.6(8)
N1 C7 H7 109.8
C8 C7 H7 109.8
C1 C7 H7 109.8
O1 C8 C7 105.3(7)
O1 C8 H8A 110.7
C7 C8 H8A 110.7
O1 C8 H8B 110.7
C7 C8 H8B 110.7
H8A C8 H8B 108.8
N1 C9 O1 115.6(8)
N1 C9 C10 127.3(8)
O1 C9 C10 117.1(8)
C15 C10 C11 120.5(8)
C15 C10 C9 120.5(8)
C11 C10 C9 118.8(8)
C12 C11 C10 120.9(9)
C12 C11 H11 119.5
C10 C11 H11 119.5
C11 C12 C13 119.5(10)
C11 C12 H12 120.3
C13 C12 H12 120.3
C14 C13 C12 121.6(10)
C14 C13 H13 119.2
C12 C13 H13 119.2
C13 C14 C15 121.4(10)
C13 C14 H14 119.3
C15 C14 H14 119.3
N2 C15 C10 123.7(7)
N2 C15 C14 120.3(8)
C10 C15 C14 115.9(8)
C21 C16 N2 122.7(7)
C21 C16 C17 117.2(7)
N2 C16 C17 120.1(7)
C18 C17 C16 121.9(9)
C18 C17 H17 119.1
C16 C17 H17 119.1
C19 C18 C17 120.0(8)
C19 C18 H18 120.0
C17 C18 H18 120.0
C20 C19 C18 120.5(8)
C20 C19 H19 119.8
C18 C19 H19 119.8
C19 C20 C21 120.7(8)
C19 C20 H20 119.7
C21 C20 H20 119.7
C16 C21 C20 119.8(7)
C16 C21 C22 122.0(7)
C20 C21 C22 118.2(8)
N3 C22 O2 115.6(7)
N3 C22 C21 127.9(7)
O2 C22 C21 116.4(7)
O2 C23 C24 106.7(6)
O2 C23 H23A 110.4
C24 C23 H23A 110.4
O2 C23 H23B 110.4
C24 C23 H23B 110.4
H23A C23 H23B 108.6
N3 C24 C25 111.8(6)
N3 C24 C23 101.3(6)
C25 C24 C23 112.3(6)
N3 C24 H24 110.4
C25 C24 H24 110.4
C23 C24 H24 110.4
C26 C25 C30 117.2(8)
C26 C25 C24 125.2(8)
C30 C25 C24 117.4(8)
C25 C26 C27 120.9(10)
C25 C26 H26 119.6
C27 C26 H26 119.6
C28 C27 C26 119.7(11)
C28 C27 H27 120.2
C26 C27 H27 120.2
C29 C28 C27 121.8(11)
C29 C28 H28 119.1
C27 C28 H28 119.1
C28 C29 C30 119.0(10)
C28 C29 H29 120.5
C30 C29 H29 120.5
C29 C30 C25 121.4(9)
C29 C30 H30 119.3
C25 C30 H30 119.3
C32 C31 C36 116.8(9)
C32 C31 C37 121.1(8)
C36 C31 C37 122.1(8)
C31 C32 C33 123.1(10)
C31 C32 H32 118.4
C33 C32 H32 118.4
C34 C33 C32 118.8(11)
C34 C33 H33 120.6
C32 C33 H33 120.6
C35 C34 C33 120.0(12)
C35 C34 H34 120.0
C33 C34 H34 120.0
C34 C35 C36 121.5(10)
C34 C35 H35 119.2
C36 C35 H35 119.2
C31 C36 C35 119.7(9)
C31 C36 H36 120.1
C35 C36 H36 120.1
C31 C37 N4 113.4(7)
C31 C37 C38 113.2(7)
N4 C37 C38 100.8(7)
C31 C37 H37 109.7
N4 C37 H37 109.7
C38 C37 H37 109.7
O3 C38 C37 104.6(6)
O3 C38 H38A 110.8
C37 C38 H38A 110.8
O3 C38 H38B 110.8
C37 C38 H38B 110.8
H38A C38 H38B 108.9
N4 C39 O3 116.8(7)
N4 C39 C40 126.5(7)
O3 C39 C40 116.6(7)
C45 C40 C41 120.1(8)
C45 C40 C39 121.8(7)
C41 C40 C39 118.0(8)
C42 C41 C40 120.5(9)
C42 C41 H41 119.7
C40 C41 H41 119.7
C43 C42 C41 119.3(8)
C43 C42 H42 120.4
C41 C42 H42 120.4
C44 C43 C42 121.3(8)
C44 C43 H43 119.3
C42 C43 H43 119.3
C43 C44 C45 121.5(8)
C43 C44 H44 119.3
C45 C44 H44 119.3
N5 C45 C40 122.5(7)
N5 C45 C44 120.3(7)
C40 C45 C44 117.2(7)
N5 C46 C47 120.9(7)
N5 C46 C51 122.6(6)
C47 C46 C51 116.5(7)
C48 C47 C46 121.1(8)
C48 C47 H47 119.5
C46 C47 H47 119.5
C49 C48 C47 121.2(8)
C49 C48 H48 119.4
C47 C48 H48 119.4
C50 C49 C48 119.2(8)
C50 C49 H49 120.4
C48 C49 H49 120.4
C49 C50 C51 122.4(8)
C49 C50 H50 118.8
C51 C50 H50 118.8
C50 C51 C46 119.5(7)
C50 C51 C52 119.6(7)
C46 C51 C52 120.8(7)
N6 C52 O4 116.3(7)
N6 C52 C51 126.4(7)
O4 C52 C51 117.3(7)
O4 C53 C54 105.5(6)
O4 C53 H53A 110.6
C54 C53 H53A 110.6
O4 C53 H53B 110.6
C54 C53 H53B 110.6
H53A C53 H53B 108.8
N6 C54 C55 113.9(6)
N6 C54 C53 101.2(6)
C55 C54 C53 114.9(6)
N6 C54 H54 108.8
C55 C54 H54 108.8
C53 C54 H54 108.8
C60 C55 C56 118.7(7)
C60 C55 C54 120.8(6)
C56 C55 C54 120.5(7)
C57 C56 C55 121.2(8)
C57 C56 H56 119.4
C55 C56 H56 119.4
C56 C57 C58 119.3(8)
C56 C57 H57 120.4
C58 C57 H57 120.4
C59 C58 C57 120.1(8)
C59 C58 H58 119.9
C57 C58 H58 119.9
C58 C59 C60 120.6(9)
C58 C59 H59 119.7
C60 C59 H59 119.7
C55 C60 C59 120.1(7)
C55 C60 H60 120.0
C59 C60 H60 120.0
C62 C61 O5 105.7(19)
C61 C62 C63 111.0(19)
C64 C63 C62 104(2)
C63 C64 O5 109(2)
O6 C65 C66 110(4)
C67 C66 C65 102(3)
C66 C67 C68 105(3)
O6 C68 C67 107(2)
O7 C69 C70 89(3)
C71 C70 C69 101(4)
C72 C71 C70 111(6)
C71 C72 O7 96(4)

loop_
_geom_bond_atom_site_label_1
_geom_bond_atom_site_label_2
_geom_bond_distance
Pd1 N3 1.996(6)
Pd1 N1 1.998(6)
Pd1 N2 2.005(6)
Pd1 Cl1 2.3270(19)
Pd2 N6 2.003(5)
Pd2 N5 2.004(6)
Pd2 N4 2.005(6)
Pd2 Cl2 2.3276(19)
N1 C9 1.280(10)
N1 C7 1.490(10)
N2 C15 1.377(10)
N2 C16 1.403(10)
N3 C22 1.283(9)
N3 C24 1.503(9)
N4 C39 1.283(10)
N4 C37 1.494(10)
N5 C46 1.384(9)
N5 C45 1.388(9)
N6 C52 1.287(9)
N6 C54 1.494(9)
O1 C9 1.349(9)
O1 C8 1.466(12)
O2 C22 1.359(9)
O2 C23 1.432(10)
O3 C39 1.323(9)
O3 C38 1.458(11)
O4 C52 1.334(8)
O4 C53 1.443(10)
O5 C61 1.43(2)
O5 C64 1.48(3)
O6 C65 1.16(3)
O6 C68 1.32(3)
O7 C69 1.42(3)
O7 C72 1.70(5)
C1 C2 1.3900
C1 C6 1.3900
C1 C7 1.520(11)
C2 C3 1.3900
C2 H2 0.9500
C3 C4 1.3900
C3 H3 0.9500
C4 C5 1.3900
C4 H4 0.9500
C5 C6 1.3900
C5 H5 0.9500
C6 H6 0.9500
C7 C8 1.512(12)
C7 H7 1.0000
C8 H8A 0.9900
C8 H8B 0.9900
C9 C10 1.425(12)
C10 C15 1.406(11)
C10 C11 1.421(12)
C11 C12 1.348(14)
C11 H11 0.9500
C12 C13 1.376(15)
C12 H12 0.9500
C13 C14 1.360(13)
C13 H13 0.9500
C14 C15 1.429(12)
C14 H14 0.9500
C16 C21 1.398(11)
C16 C17 1.417(11)
C17 C18 1.377(13)
C17 H17 0.9500
C18 C19 1.374(13)
C18 H18 0.9500
C19 C20 1.360(12)
C19 H19 0.9500
C20 C21 1.423(12)
C20 H20 0.9500
C21 C22 1.434(11)
C23 C24 1.527(11)
C23 H23A 0.9900
C23 H23B 0.9900
C24 C25 1.516(11)
C24 H24 1.0000
C25 C26 1.353(12)
C25 C30 1.399(12)
C26 C27 1.390(14)
C26 H26 0.9500
C27 C28 1.356(16)
C27 H27 0.9500
C28 C29 1.317(15)
C28 H28 0.9500
C29 C30 1.386(13)
C29 H29 0.9500
C30 H30 0.9500
C31 C32 1.376(13)
C31 C36 1.382(12)
C31 C37 1.480(12)
C32 C33 1.381(15)
C32 H32 0.9500
C33 C34 1.364(16)
C33 H33 0.9500
C34 C35 1.336(16)
C34 H34 0.9500
C35 C36 1.407(14)
C35 H35 0.9500
C36 H36 0.9500
C37 C38 1.562(12)
C37 H37 1.0000
C38 H38A 0.9900
C38 H38B 0.9900
C39 C40 1.474(11)
C40 C45 1.390(10)
C40 C41 1.406(11)
C41 C42 1.373(13)
C41 H41 0.9500
C42 C43 1.365(13)
C42 H42 0.9500
C43 C44 1.353(11)
C43 H43 0.9500
C44 C45 1.412(11)
C44 H44 0.9500
C46 C47 1.410(11)
C46 C51 1.424(10)
C47 C48 1.379(12)
C47 H47 0.9500
C48 C49 1.370(12)
C48 H48 0.9500
C49 C50 1.343(12)
C49 H49 0.9500
C50 C51 1.391(11)
C50 H50 0.9500
C51 C52 1.448(10)
C53 C54 1.533(11)
C53 H53A 0.9900
C53 H53B 0.9900
C54 C55 1.521(10)
C54 H54 1.0000
C55 C60 1.378(11)
C55 C56 1.396(11)
C56 C57 1.358(12)
C56 H56 0.9500
C57 C58 1.403(12)
C57 H57 0.9500
C58 C59 1.350(11)
C58 H58 0.9500
C59 C60 1.390(12)
C59 H59 0.9500
C60 H60 0.9500
C61 C62 1.37(2)
C62 C63 1.38(2)
C63 C64 1.36(3)
C65 C66 1.53(4)
C66 C67 1.40(4)
C67 C68 1.46(4)
C69 C70 1.54(5)
C70 C71 1.33(5)
C71 C72 1.26(5)

loop_
_geom_torsion_atom_site_label_1
_geom_torsion_atom_site_label_2
_geom_torsion_atom_site_label_3
_geom_torsion_atom_site_label_4
_geom_torsion
N3 Pd1 N1 C9 73(4)
N2 Pd1 N1 C9 26.2(7)
Cl1 Pd1 N1 C9 -150.7(7)
N3 Pd1 N1 C7 -102(4)
N2 Pd1 N1 C7 -149.1(7)
Cl1 Pd1 N1 C7 34.1(7)
N3 Pd1 N2 C15 143.0(6)
N1 Pd1 N2 C15 -40.1(6)
Cl1 Pd1 N2 C15 32(4)
N3 Pd1 N2 C16 -40.3(6)
N1 Pd1 N2 C16 136.5(6)
Cl1 Pd1 N2 C16 -151(3)
N1 Pd1 N3 C22 -20(4)
N2 Pd1 N3 C22 26.9(7)
Cl1 Pd1 N3 C22 -156.2(7)
N1 Pd1 N3 C24 156(4)
N2 Pd1 N3 C24 -157.6(6)
Cl1 Pd1 N3 C24 19.3(6)
N6 Pd2 N4 C39 8(5)
N5 Pd2 N4 C39 25.7(7)
Cl2 Pd2 N4 C39 -155.5(7)
N6 Pd2 N4 C37 -167(4)
N5 Pd2 N4 C37 -150.0(6)
Cl2 Pd2 N4 C37 28.8(6)
N6 Pd2 N5 C46 -45.6(5)
N4 Pd2 N5 C46 135.4(5)
Cl2 Pd2 N5 C46 31(9)
N6 Pd2 N5 C45 138.2(6)
N4 Pd2 N5 C45 -40.8(6)
Cl2 Pd2 N5 C45 -145(8)
N5 Pd2 N6 C52 30.2(6)
N4 Pd2 N6 C52 47(5)
Cl2 Pd2 N6 C52 -148.5(6)
N5 Pd2 N6 C54 -152.1(6)
N4 Pd2 N6 C54 -135(4)
Cl2 Pd2 N6 C54 29.1(6)
C6 C1 C2 C3 0.0
C7 C1 C2 C3 -178.6(7)
C1 C2 C3 C4 0.0
C2 C3 C4 C5 0.0
C3 C4 C5 C6 0.0
C4 C5 C6 C1 0.0
C2 C1 C6 C5 0.0
C7 C1 C6 C5 178.7(7)
C9 N1 C7 C8 11.8(10)
Pd1 N1 C7 C8 -172.3(6)
C9 N1 C7 C1 -110.4(9)
Pd1 N1 C7 C1 65.5(10)
C2 C1 C7 N1 -128.0(7)
C6 C1 C7 N1 53.4(8)
C2 C1 C7 C8 117.8(9)
C6 C1 C7 C8 -60.8(9)
C9 O1 C8 C7 11.8(10)
N1 C7 C8 O1 -13.9(10)
C1 C7 C8 O1 105.7(9)
C7 N1 C9 O1 -5.0(11)
Pd1 N1 C9 O1 179.1(5)
C7 N1 C9 C10 174.6(8)
Pd1 N1 C9 C10 -1.3(13)
C8 O1 C9 N1 -4.6(10)
C8 O1 C9 C10 175.8(8)
N1 C9 C10 C15 -21.2(13)
O1 C9 C10 C15 158.4(8)
N1 C9 C10 C11 163.1(9)
O1 C9 C10 C11 -17.3(11)
C15 C10 C11 C12 2.2(14)
C9 C10 C11 C12 177.9(9)
C10 C11 C12 C13 -1.7(15)
C11 C12 C13 C14 2.4(17)
C12 C13 C14 C15 -3.6(17)
C16 N2 C15 C10 -144.1(8)
Pd1 N2 C15 C10 32.5(10)
C16 N2 C15 C14 38.1(11)
Pd1 N2 C15 C14 -145.3(7)
C11 C10 C15 N2 178.9(8)
C9 C10 C15 N2 3.3(13)
C11 C10 C15 C14 -3.2(12)
C9 C10 C15 C14 -178.8(8)
C13 C14 C15 N2 -178.1(9)
C13 C14 C15 C10 3.9(14)
C15 N2 C16 C21 -149.6(8)
Pd1 N2 C16 C21 33.7(10)
C15 N2 C16 C17 32.1(12)
Pd1 N2 C16 C17 -144.5(7)
C21 C16 C17 C18 -0.6(14)
N2 C16 C17 C18 177.8(9)
C16 C17 C18 C19 2.3(15)
C17 C18 C19 C20 -2.2(15)
C18 C19 C20 C21 0.5(15)
N2 C16 C21 C20 -179.5(8)
C17 C16 C21 C20 -1.2(12)
N2 C16 C21 C22 0.1(13)
C17 C16 C21 C22 178.4(8)
C19 C20 C21 C16 1.3(14)
C19 C20 C21 C22 -178.3(9)
C24 N3 C22 O2 0.3(10)
Pd1 N3 C22 O2 176.5(5)
C24 N3 C22 C21 180.0(8)
Pd1 N3 C22 C21 -3.8(13)
C23 O2 C22 N3 -2.0(10)
C23 O2 C22 C21 178.3(7)
C16 C21 C22 N3 -17.3(14)
C20 C21 C22 N3 162.3(9)
C16 C21 C22 O2 162.3(7)
C20 C21 C22 O2 -18.1(11)
C22 O2 C23 C24 2.8(9)
C22 N3 C24 C25 -118.4(8)
Pd1 N3 C24 C25 65.6(8)
C22 N3 C24 C23 1.4(8)
Pd1 N3 C24 C23 -174.7(5)
O2 C23 C24 N3 -2.5(8)
O2 C23 C24 C25 117.0(7)
N3 C24 C25 C26 35.9(11)
C23 C24 C25 C26 -77.2(11)
N3 C24 C25 C30 -149.9(7)
C23 C24 C25 C30 97.0(9)
C30 C25 C26 C27 -1.0(15)
C24 C25 C26 C27 173.2(10)
C25 C26 C27 C28 2.3(19)
C26 C27 C28 C29 -1(2)
C27 C28 C29 C30 -2.1(18)
C28 C29 C30 C25 3.4(15)
C26 C25 C30 C29 -1.8(13)
C24 C25 C30 C29 -176.5(8)
C36 C31 C32 C33 0.5(15)
C37 C31 C32 C33 -178.4(10)
C31 C32 C33 C34 -0.4(18)
C32 C33 C34 C35 0.5(19)
C33 C34 C35 C36 -0.8(19)
C32 C31 C36 C35 -0.7(14)
C37 C31 C36 C35 178.2(8)
C34 C35 C36 C31 0.9(16)
C32 C31 C37 N4 -130.2(8)
C36 C31 C37 N4 50.9(11)
C32 C31 C37 C38 115.7(9)
C36 C31 C37 C38 -63.1(11)
C39 N4 C37 C31 -112.1(8)
Pd2 N4 C37 C31 64.1(8)
C39 N4 C37 C38 9.2(8)
Pd2 N4 C37 C38 -174.6(5)
C39 O3 C38 C37 5.7(9)
C31 C37 C38 O3 112.7(8)
N4 C37 C38 O3 -8.6(8)
C37 N4 C39 O3 -6.6(10)
Pd2 N4 C39 O3 177.1(5)
C37 N4 C39 C40 175.4(8)
Pd2 N4 C39 C40 -0.9(12)
C38 O3 C39 N4 0.3(11)
C38 O3 C39 C40 178.5(7)
N4 C39 C40 C45 -21.6(13)
O3 C39 C40 C45 160.4(7)
N4 C39 C40 C41 161.2(9)
O3 C39 C40 C41 -16.8(11)
C45 C40 C41 C42 -0.1(13)
C39 C40 C41 C42 177.2(8)
C40 C41 C42 C43 -0.6(14)
C41 C42 C43 C44 1.1(14)
C42 C43 C44 C45 -1.0(13)
C46 N5 C45 C40 -143.5(7)
Pd2 N5 C45 C40 32.7(9)
C46 N5 C45 C44 37.1(10)
Pd2 N5 C45 C44 -146.7(6)
C41 C40 C45 N5 -179.3(7)
C39 C40 C45 N5 3.5(11)
C41 C40 C45 C44 0.2(11)
C39 C40 C45 C44 -177.0(7)
C43 C44 C45 N5 179.8(8)
C43 C44 C45 C40 0.4(12)
C45 N5 C46 C47 35.3(10)
Pd2 N5 C46 C47 -141.0(6)
C45 N5 C46 C51 -145.6(7)
Pd2 N5 C46 C51 38.1(9)
N5 C46 C47 C48 179.0(7)
C51 C46 C47 C48 -0.2(11)
C46 C47 C48 C49 0.3(12)
C47 C48 C49 C50 -0.9(13)
C48 C49 C50 C51 1.5(12)
C49 C50 C51 C46 -1.4(11)
C49 C50 C51 C52 179.7(7)
N5 C46 C51 C50 -178.5(7)
C47 C46 C51 C50 0.7(10)
N5 C46 C51 C52 0.4(10)
C47 C46 C51 C52 179.6(6)
C54 N6 C52 O4 -1.9(9)
Pd2 N6 C52 O4 176.1(5)
C54 N6 C52 C51 178.0(7)
Pd2 N6 C52 C51 -4.0(10)
C53 O4 C52 N6 -5.7(9)
C53 O4 C52 C51 174.4(6)
C50 C51 C52 N6 159.0(7)
C46 C51 C52 N6 -19.8(11)
C50 C51 C52 O4 -21.1(10)
C46 C51 C52 O4 160.1(7)
C52 O4 C53 C54 10.4(8)
C52 N6 C54 C55 -115.9(7)
Pd2 N6 C54 C55 66.2(8)
C52 N6 C54 C53 8.0(8)
Pd2 N6 C54 C53 -169.9(5)
O4 C53 C54 N6 -10.9(8)
O4 C53 C54 C55 112.3(7)
N6 C54 C55 C60 -116.3(7)
C53 C54 C55 C60 127.6(7)
N6 C54 C55 C56 66.3(9)
C53 C54 C55 C56 -49.7(9)
C60 C55 C56 C57 -0.6(11)
C54 C55 C56 C57 176.7(7)
C55 C56 C57 C58 -1.2(12)
C56 C57 C58 C59 2.2(13)
C57 C58 C59 C60 -1.5(12)
C56 C55 C60 C59 1.4(10)
C54 C55 C60 C59 -176.0(7)
C58 C59 C60 C55 -0.4(11)
C64 O5 C61 C62 30(2)
O5 C61 C62 C63 -21(3)
C61 C62 C63 C64 0(3)
C62 C63 C64 O5 21(3)
C61 O5 C64 C63 -32(3)
C68 O6 C65 C66 -13(7)
O6 C65 C66 C67 6(6)
C65 C66 C67 C68 2(5)
C65 O6 C68 C67 14(6)
C66 C67 C68 O6 -9(5)
C72 O7 C69 C70 -64(3)
O7 C69 C70 C71 59(4)
C69 C70 C71 C72 -15(7)
C70 C71 C72 O7 -26(7)
C69 O7 C72 C71 63(5)
